data_7231833
loop_
_publ_author_name
'Jiang, Zhi-Qiang'
'Li, Yu-Feng'
'Zhu, Xue-Jun'
'Lu, Jin'
'Zhang, Lei'
'Wen, Tian'

_publ_section_title
;
 Ni(ii)-based coordination polymers for efficient electrocatalytic oxygen
 evolution reaction
;
_journal_issue 67
_journal_name_full 'RSC Advances'
_journal_page_first 38562
_journal_paper_doi 10.1039/C8RA07492E
_journal_volume 8
_journal_year 2018
_chemical_formula_moiety 'C30 H28 N6 Ni O2, C10 H8 N2, 2(Cl O4), 2(O)'
_chemical_formula_sum 'C40 H36 Cl2 N8 Ni O12'
_chemical_formula_weight 950.36
_chemical_name_systematic
; 
 ? 
;
_space_group_IT_number 15
_symmetry_cell_setting monoclinic
_symmetry_space_group_name_Hall '-C 2yc'
_symmetry_space_group_name_H-M 'C 1 2/c 1'
_atom_sites_solution_hydrogens geom
_atom_sites_solution_primary direct
_atom_sites_solution_secondary difmap
_audit_creation_method SHELXL-97
_audit_update_record
;
2018-07-27 deposited with the CCDC.
2018-10-24 downloaded from the CCDC.
;
_cell_angle_alpha 90.00
_cell_angle_beta 92.082(2)
_cell_angle_gamma 90.00
_cell_formula_units_Z 4
_cell_length_a 17.9784(12)
_cell_length_b 11.4346(8)
_cell_length_c 24.4647(17)
_cell_measurement_reflns_used 9968
_cell_measurement_temperature 273(2)
_cell_measurement_theta_max 25.62
_cell_measurement_theta_min 2.25
_cell_volume 5026.0(6)
_computing_structure_refinement 'SHELXL-97 (Sheldrick, 1997)'
_computing_structure_solution 'SHELXS-97 (Sheldrick, 1990)'
_diffrn_ambient_temperature 273(2)
_diffrn_measured_fraction_theta_full 0.994
_diffrn_measured_fraction_theta_max 0.994
_diffrn_measurement_device_type 'Bruker D8 QUEST'
_diffrn_measurement_method '\f and \w scans'
_diffrn_radiation_monochromator graphite
_diffrn_radiation_source 'fine-focus sealed tube'
_diffrn_radiation_type MoK\a
_diffrn_radiation_wavelength 0.71073
_diffrn_reflns_av_R_equivalents 0.0401
_diffrn_reflns_av_sigmaI/netI 0.0389
_diffrn_reflns_limit_h_max 22
_diffrn_reflns_limit_h_min -21
_diffrn_reflns_limit_k_max 11
_diffrn_reflns_limit_k_min -14
_diffrn_reflns_limit_l_max 30
_diffrn_reflns_limit_l_min -30
_diffrn_reflns_number 23130
_diffrn_reflns_theta_full 26.08
_diffrn_reflns_theta_max 26.08
_diffrn_reflns_theta_min 1.67
_exptl_absorpt_coefficient_mu 0.554
_exptl_absorpt_correction_T_max 0.115
_exptl_absorpt_correction_T_min 0.125
_exptl_crystal_colour blue
_exptl_crystal_density_diffrn 1.256
_exptl_crystal_density_method 'not measured'
_exptl_crystal_description Block
_exptl_crystal_F_000 1960.0
_exptl_crystal_size_max 0.34
_exptl_crystal_size_mid 0.34
_exptl_crystal_size_min 0.32
_refine_diff_density_max 2.686
_refine_diff_density_min -1.097
_refine_diff_density_rms 0.242
_refine_ls_extinction_method none
_refine_ls_goodness_of_fit_ref 1.265
_refine_ls_hydrogen_treatment mixed
_refine_ls_matrix_type full
_refine_ls_number_parameters 270
_refine_ls_number_reflns 4962
_refine_ls_number_restraints 10
_refine_ls_restrained_S_all 1.264
_refine_ls_R_factor_all 0.1455
_refine_ls_R_factor_gt 0.1221
_refine_ls_shift/su_max 0.000
_refine_ls_shift/su_mean 0.000
_refine_ls_structure_factor_coef Fsqd
_refine_ls_weighting_details 'calc w=1/[\s^2^(Fo^2^)+(0.3000P)^2^+0.0000P] where P=(Fo^2^+2Fc^2^)/3'
_refine_ls_weighting_scheme calc
_refine_ls_wR_factor_gt 0.3875
_refine_ls_wR_factor_ref 0.4153
_reflns_number_gt 3845
_reflns_number_total 4962
_reflns_threshold_expression >2sigma(I)
_cod_data_source_file c8ra07492e2.cif
_cod_data_source_block Ni
_cod_depositor_comments
;
The following automatic conversions were performed:

'_symmetry_cell_setting' value 'Monoclinic' changed to 'monoclinic'
according to
/home/data/users/saulius/crontab/automatic-downloads/rss-feeds/RSC/lib/dictionaries/cif_core.dic
dictionary named 'cif_core.dic' version 2.4.2 from 2011-04-26.

Automatic conversion script
Id: cif_fix_values 4973 2017-02-22 13:04:09Z antanas 
;
_cod_original_sg_symbol_H-M C2/c
_cod_database_code 7231833

loop_
_symmetry_equiv_pos_as_xyz
'x, y, z'
'-x, y, -z+1/2'
'x+1/2, y+1/2, z'
'-x+1/2, y+1/2, -z+1/2'
'-x, -y, -z'
'x, -y, z-1/2'
'-x+1/2, -y+1/2, -z'
'x+1/2, -y+1/2, z-1/2'

loop_
_atom_site_label
_atom_site_type_symbol
_atom_site_fract_x
_atom_site_fract_y
_atom_site_fract_z
_atom_site_U_iso_or_equiv
_atom_site_adp_type
_atom_site_occupancy
_atom_site_symmetry_multiplicity
_atom_site_calc_flag
_atom_site_refinement_flags
Ni1 Ni 0.5000 0.92372(7) 0.7500 0.0257(5) Uani 1 2 d S
N1 N 0.5440(3) 0.9187(3) 0.67087(19) 0.0298(10) Uani 1 1 d .
N2 N 0.6199(3) 0.9733(6) 0.3898(2) 0.0520(15) Uani 1 1 d .
N3 N 0.5000 0.7364(5) 0.7500 0.0337(15) Uani 1 2 d S
N4 N 0.5000 0.1160(5) 0.7500 0.0281(13) Uani 1 2 d S
O1 O 0.3951(3) 0.9246(3) 0.71269(19) 0.0341(10) Uani 1 1 d .
C1 C 0.5935(3) 0.9952(5) 0.6534(2) 0.0435(15) Uani 1 1 d .
H1 H 0.6153 1.0466 0.6787 0.052 Uiso 1 1 calc R
C2 C 0.6143(4) 1.0026(5) 0.6000(2) 0.0434(15) Uani 1 1 d .
H2 H 0.6500 1.0569 0.5903 0.052 Uiso 1 1 calc R
C3 C 0.5828(3) 0.9304(4) 0.5609(2) 0.0329(13) Uani 1 1 d .
C4 C 0.5326(3) 0.8463(5) 0.5794(2) 0.0405(14) Uani 1 1 d .
H4 H 0.5114 0.7917 0.5553 0.049 Uiso 1 1 calc R
C5 C 0.5154(4) 0.8460(5) 0.6336(2) 0.0397(14) Uani 1 1 d .
H5 H 0.4812 0.7908 0.6450 0.048 Uiso 1 1 calc R
C6 C 0.5979(3) 0.9419(5) 0.5020(2) 0.0363(13) Uani 1 1 d .
C7 C 0.5647(4) 0.8706(6) 0.4630(2) 0.0501(16) Uani 1 1 d .
H7 H 0.5339 0.8102 0.4738 0.060 Uiso 1 1 calc R
C8 C 0.5762(4) 0.8869(7) 0.4079(2) 0.0494(16) Uani 1 1 d .
H8 H 0.5530 0.8368 0.3826 0.059 Uiso 1 1 calc R
C9 C 0.6525(5) 1.0429(9) 0.4281(3) 0.071(2) Uani 1 1 d .
H9 H 0.6824 1.1042 0.4169 0.085 Uiso 1 1 calc R
C10 C 0.6434(4) 1.0266(8) 0.4823(3) 0.060(2) Uani 1 1 d .
H10 H 0.6691 1.0750 0.5070 0.072 Uiso 1 1 calc R
C11 C 0.4375(4) 0.6757(5) 0.7576(3) 0.0392(14) Uani 1 1 d .
H11 H 0.3934 0.7165 0.7621 0.047 Uiso 1 1 calc R
C12 C 0.4358(4) 0.5548(5) 0.7589(3) 0.0448(16) Uani 1 1 d .
H12 H 0.3916 0.5161 0.7657 0.054 Uiso 1 1 calc R
C13 C 0.5000 0.4909(6) 0.7500 0.0353(18) Uani 1 2 d S
C14 C 0.5000 0.3617(7) 0.7500 0.0366(18) Uani 1 2 d S
C15 C 0.4373(3) 0.2985(5) 0.7341(3) 0.0402(14) Uani 1 1 d .
H15 H 0.3937 0.3372 0.7234 0.048 Uiso 1 1 calc R
C16 C 0.4396(3) 0.1779(5) 0.7343(2) 0.0382(14) Uani 1 1 d .
H16 H 0.3969 0.1374 0.7229 0.046 Uiso 1 1 calc R
N5 N 0.2466(7) 0.7911(10) 0.8563(4) 0.099(3) Uani 1 1 d .
C17 C 0.2810(8) 0.7113(14) 0.8780(5) 0.109(4) Uani 1 1 d .
H17 H 0.3059 0.6613 0.8549 0.131 Uiso 1 1 calc R
C18 C 0.2873(6) 0.6862(9) 0.9345(4) 0.091(3) Uani 1 1 d .
H18 H 0.3156 0.6233 0.9475 0.110 Uiso 1 1 calc R
C19 C 0.2487(4) 0.7607(7) 0.9710(3) 0.0575(19) Uani 1 1 d .
C20 C 0.2106(6) 0.8489(10) 0.9468(4) 0.089(3) Uani 1 1 d .
H20 H 0.1843 0.9006 0.9681 0.106 Uiso 1 1 calc R
C21 C 0.2099(7) 0.8647(13) 0.8892(5) 0.108(4) Uani 1 1 d .
H21 H 0.1836 0.9272 0.8738 0.129 Uiso 1 1 calc R
O1W O 0.2614(4) 0.8751(10) 0.7527(3) 0.124(3) Uani 1 1 d .
Cl1 Cl 0.145(2) 0.911(2) 0.6061(12) 0.69(2) Uiso 1 1 d D
O10 O 0.1671(7) 0.8058(12) 0.6348(5) 0.190(5) Uiso 1 1 d D
O11 O 0.154(7) 1.006(5) 0.644(4) 2.0(2) Uiso 1 1 d D
O12 O 0.0721(19) 0.909(2) 0.5807(13) 0.408(18) Uiso 1 1 d D
O13 O 0.198(4) 0.926(10) 0.564(3) 2.0(4) Uiso 1 1 d D
H1W H 0.366(3) 0.938(5) 0.726(3) 0.012(16) Uiso 1 1 d .
H2W H 0.389(3) 0.963(5) 0.678(3) 0.025(13) Uiso 1 1 d .

loop_
_atom_site_aniso_label
_atom_site_aniso_U_11
_atom_site_aniso_U_22
_atom_site_aniso_U_33
_atom_site_aniso_U_23
_atom_site_aniso_U_13
_atom_site_aniso_U_12
Ni1 0.0387(7) 0.0159(6) 0.0228(6) 0.000 0.0059(4) 0.000
N1 0.043(3) 0.025(2) 0.022(2) 0.0008(16) 0.0054(19) -0.0027(17)
N2 0.056(3) 0.070(4) 0.030(3) 0.011(3) 0.005(2) 0.011(3)
N3 0.050(4) 0.017(3) 0.035(3) 0.000 0.011(3) 0.000
N4 0.040(4) 0.019(3) 0.026(3) 0.000 0.006(3) 0.000
O1 0.039(3) 0.032(2) 0.032(2) 0.0045(17) 0.006(2) -0.0031(17)
C1 0.046(3) 0.050(4) 0.034(3) -0.004(3) 0.000(3) -0.012(3)
C2 0.048(3) 0.044(3) 0.039(3) -0.001(3) 0.011(3) -0.019(3)
C3 0.035(3) 0.037(3) 0.027(3) 0.002(2) 0.006(2) 0.007(2)
C4 0.052(4) 0.036(3) 0.034(3) -0.006(2) 0.006(3) -0.013(2)
C5 0.058(4) 0.029(3) 0.032(3) -0.002(2) 0.006(3) -0.009(2)
C6 0.039(3) 0.042(3) 0.028(3) 0.003(2) 0.003(2) 0.005(2)
C7 0.071(4) 0.050(4) 0.029(3) -0.004(3) 0.006(3) -0.006(3)
C8 0.065(4) 0.053(4) 0.030(3) 0.004(3) 0.006(3) 0.005(3)
C9 0.077(6) 0.094(6) 0.042(4) 0.012(4) 0.011(4) -0.029(5)
C10 0.063(4) 0.085(5) 0.032(3) 0.005(4) 0.000(3) -0.025(4)
C11 0.048(3) 0.019(3) 0.051(4) 0.001(2) 0.015(3) 0.001(2)
C12 0.041(3) 0.022(3) 0.071(5) 0.002(3) 0.012(3) 0.001(2)
C13 0.041(4) 0.019(4) 0.046(5) 0.000 0.005(4) 0.000
C14 0.045(5) 0.022(4) 0.043(5) 0.000 0.001(4) 0.000
C15 0.042(3) 0.022(3) 0.057(4) 0.003(2) -0.002(3) 0.002(2)
C16 0.049(4) 0.024(3) 0.041(3) 0.001(2) 0.000(3) -0.003(2)
N5 0.118(8) 0.106(7) 0.073(6) 0.010(5) 0.005(5) -0.046(6)
C17 0.120(10) 0.140(11) 0.071(7) -0.008(7) 0.039(7) -0.025(9)
C18 0.104(7) 0.081(6) 0.091(7) -0.002(5) 0.039(6) -0.015(6)
C19 0.048(4) 0.063(5) 0.062(4) -0.007(4) 0.004(3) -0.024(3)
C20 0.081(6) 0.102(8) 0.083(7) -0.010(6) -0.002(5) -0.013(6)
C21 0.108(9) 0.125(10) 0.089(8) 0.029(8) -0.020(7) -0.013(8)
O1W 0.059(4) 0.215(8) 0.100(6) 0.034(6) 0.009(4) -0.015(5)

loop_
_atom_type_symbol
_atom_type_description
_atom_type_scat_dispersion_real
_atom_type_scat_dispersion_imag
_atom_type_scat_source
C C 0.0033 0.0016 'International Tables Vol C Tables 4.2.6.8 and 6.1.1.4'
H H 0.0000 0.0000 'International Tables Vol C Tables 4.2.6.8 and 6.1.1.4'
N N 0.0061 0.0033 'International Tables Vol C Tables 4.2.6.8 and 6.1.1.4'
Ni Ni 0.3393 1.1124 'International Tables Vol C Tables 4.2.6.8 and 6.1.1.4'
O O 0.0106 0.0060 'International Tables Vol C Tables 4.2.6.8 and 6.1.1.4'
Cl Cl 0.1484 0.1585 'International Tables Vol C Tables 4.2.6.8 and 6.1.1.4'

loop_
_geom_angle_atom_site_label_1
_geom_angle_atom_site_label_2
_geom_angle_atom_site_label_3
_geom_angle
_geom_angle_site_symmetry_1
_geom_angle_site_symmetry_3
O1 Ni1 O1 179.5(2) 2_656 .
O1 Ni1 N1 92.22(19) 2_656 .
O1 Ni1 N1 87.80(19) . .
O1 Ni1 N1 87.80(19) 2_656 2_656
O1 Ni1 N1 92.22(19) . 2_656
N1 Ni1 N1 176.9(2) . 2_656
O1 Ni1 N3 90.27(11) 2_656 .
O1 Ni1 N3 90.27(11) . .
N1 Ni1 N3 88.43(11) . .
N1 Ni1 N3 88.43(11) 2_656 .
O1 Ni1 N4 89.73(11) 2_656 1_565
O1 Ni1 N4 89.73(11) . 1_565
N1 Ni1 N4 91.57(11) . 1_565
N1 Ni1 N4 91.57(11) 2_656 1_565
N3 Ni1 N4 180.000(3) . 1_565
C5 N1 C1 116.1(5) . .
C5 N1 Ni1 119.8(4) . .
C1 N1 Ni1 123.5(4) . .
C9 N2 C8 116.7(6) . .
C11 N3 C11 117.6(7) 2_656 .
C11 N3 Ni1 121.2(3) 2_656 .
C11 N3 Ni1 121.2(3) . .
C16 N4 C16 116.3(7) 2_656 .
C16 N4 Ni1 121.9(3) 2_656 1_545
C16 N4 Ni1 121.9(3) . 1_545
Ni1 O1 H1W 121(5) . .
Ni1 O1 H2W 118(3) . .
H1W O1 H2W 106(6) . .
N1 C1 C2 123.6(5) . .
N1 C1 H1 118.2 . .
C2 C1 H1 118.2 . .
C3 C2 C1 120.4(5) . .
C3 C2 H2 119.8 . .
C1 C2 H2 119.8 . .
C2 C3 C4 116.3(5) . .
C2 C3 C6 122.7(5) . .
C4 C3 C6 121.0(5) . .
C5 C4 C3 118.8(5) . .
C5 C4 H4 120.6 . .
C3 C4 H4 120.6 . .
N1 C5 C4 124.6(5) . .
N1 C5 H5 117.7 . .
C4 C5 H5 117.7 . .
C10 C6 C7 115.3(6) . .
C10 C6 C3 122.5(6) . .
C7 C6 C3 122.2(6) . .
C6 C7 C8 121.3(6) . .
C6 C7 H7 119.4 . .
C8 C7 H7 119.4 . .
N2 C8 C7 121.9(7) . .
N2 C8 H8 119.0 . .
C7 C8 H8 119.0 . .
N2 C9 C10 122.3(7) . .
N2 C9 H9 118.9 . .
C10 C9 H9 118.9 . .
C9 C10 C6 122.5(7) . .
C9 C10 H10 118.8 . .
C6 C10 H10 118.8 . .
N3 C11 C12 122.7(6) . .
N3 C11 H11 118.7 . .
C12 C11 H11 118.7 . .
C11 C12 C13 120.2(6) . .
C11 C12 H12 119.9 . .
C13 C12 H12 119.9 . .
C12 C13 C12 116.6(7) 2_656 .
C12 C13 C14 121.7(4) 2_656 .
C12 C13 C14 121.7(4) . .
C15 C14 C15 116.9(7) . 2_656
C15 C14 C13 121.5(4) . .
C15 C14 C13 121.5(4) 2_656 .
C16 C15 C14 119.9(6) . .
C16 C15 H15 120.0 . .
C14 C15 H15 120.0 . .
N4 C16 C15 123.5(6) . .
N4 C16 H16 118.3 . .
C15 C16 H16 118.3 . .
C17 N5 C21 117.4(11) . .
N5 C17 C18 127.0(13) . .
N5 C17 H17 116.5 . .
C18 C17 H17 116.5 . .
C17 C18 C19 117.8(11) . .
C17 C18 H18 121.1 . .
C19 C18 H18 121.1 . .
C20 C19 C18 114.9(9) . .
C20 C19 C19 124.1(10) . 7_567
C18 C19 C19 121.0(10) . 7_567
C19 C20 C21 121.3(11) . .
C19 C20 H20 119.3 . .
C21 C20 H20 119.3 . .
N5 C21 C20 121.6(12) . .
N5 C21 H21 119.2 . .
C20 C21 H21 119.2 . .
O12 Cl1 O10 115(2) . .
O12 Cl1 O11 112(3) . .
O10 Cl1 O11 107(3) . .
O12 Cl1 O13 108(3) . .
O10 Cl1 O13 106(3) . .
O11 Cl1 O13 108(3) . .

loop_
_geom_bond_atom_site_label_1
_geom_bond_atom_site_label_2
_geom_bond_distance
_geom_bond_site_symmetry_2
Ni1 O1 2.065(5) 2_656
Ni1 O1 2.065(5) .
Ni1 N1 2.119(5) .
Ni1 N1 2.119(5) 2_656
Ni1 N3 2.141(6) .
Ni1 N4 2.199(6) 1_565
N1 C5 1.323(7) .
N1 C1 1.330(7) .
N2 C9 1.347(11) .
N2 C8 1.347(10) .
N3 C11 1.340(7) 2_656
N3 C11 1.340(7) .
N4 C16 1.341(7) 2_656
N4 C16 1.341(7) .
N4 Ni1 2.199(6) 1_545
O1 H1W 0.65(6) .
O1 H2W 0.96(6) .
C1 C2 1.375(8) .
C1 H1 0.9300 .
C2 C3 1.369(8) .
C2 H2 0.9300 .
C3 C4 1.404(8) .
C3 C6 1.484(8) .
C4 C5 1.374(8) .
C4 H4 0.9300 .
C5 H5 0.9300 .
C6 C10 1.368(9) .
C6 C7 1.374(9) .
C7 C8 1.383(8) .
C7 H7 0.9300 .
C8 H8 0.9300 .
C9 C10 1.355(10) .
C9 H9 0.9300 .
C10 H10 0.9300 .
C11 C12 1.384(8) .
C11 H11 0.9300 .
C12 C13 1.390(7) .
C12 H12 0.9300 .
C13 C12 1.390(7) 2_656
C13 C14 1.478(12) .
C14 C15 1.382(7) .
C14 C15 1.382(7) 2_656
C15 C16 1.379(8) .
C15 H15 0.9300 .
C16 H16 0.9300 .
N5 C17 1.214(16) .
N5 C21 1.352(16) .
C17 C18 1.412(15) .
C17 H17 0.9300 .
C18 C19 1.433(12) .
C18 H18 0.9300 .
C19 C20 1.345(13) .
C19 C19 1.437(14) 7_567
C20 C21 1.419(14) .
C20 H20 0.9300 .
C21 H21 0.9300 .
Cl1 O12 1.435(10) .
Cl1 O10 1.438(10) .
Cl1 O11 1.440(10) .
Cl1 O13 1.443(10) .
